data_7155603
loop_
_publ_author_name
'Hernandez Rubio, Omayra'
'Borrego, Sara del Mazo'
'Marcos Monleon, Laura'
'Simon, Luis'
'Temprano, \'Alvaro G.'
'rodriguez moran, joaquin'

_publ_section_title
;
 A cleft type receptor which combines an oxyanion hole with electrostatic
 interactions
;
_journal_name_full 'Org. Biomol. Chem.'
_journal_paper_doi 10.1039/C7OB00679A
_journal_year 2017
_chemical_absolute_configuration rm
_chemical_formula_moiety 'C32 H37 Cl2 N3 O6'
_chemical_formula_sum 'C32 H37 Cl2 N3 O6'
_chemical_formula_weight 630.55
_chemical_name_systematic
; 
 ? 
;
_space_group_IT_number 19
_symmetry_cell_setting orthorhombic
_symmetry_space_group_name_Hall 'P 2ac 2ab'
_symmetry_space_group_name_H-M 'P 21 21 21'
_atom_sites_solution_hydrogens geom
_atom_sites_solution_primary direct
_atom_sites_solution_secondary difmap
_audit_creation_method SHELXL-97
_audit_update_record
;
2017-02-19 deposited with the CCDC.
2017-05-03 downloaded from the CCDC.
;
_cell_angle_alpha 90.00
_cell_angle_beta 90.00
_cell_angle_gamma 90.00
_cell_formula_units_Z 4
_cell_length_a 8.4007(6)
_cell_length_b 14.3494(10)
_cell_length_c 26.2774(17)
_cell_measurement_reflns_used 2310
_cell_measurement_temperature 298(2)
_cell_measurement_theta_max 66.46
_cell_measurement_theta_min 3.36
_cell_volume 3167.6(4)
_computing_cell_refinement 'SAINT (Bruker 2006)'
_computing_data_collection 'APEX 2 (Bruker 2006)'
_computing_data_reduction 'SAINT (Bruker 2006)'
_computing_molecular_graphics 'Mercury 2.3 (Macrae et al, 2008)'
_computing_publication_material 'Bruker SHELXTL'
_computing_structure_refinement 'SHELXL-97 (Sheldrick, 1997)'
_computing_structure_solution 'SHELXS-97 (Sheldrick, 1990)'
_diffrn_ambient_temperature 298(2)
_diffrn_measured_fraction_theta_full 0.953
_diffrn_measured_fraction_theta_max 0.953
_diffrn_measurement_device_type 'CCD area detector'
_diffrn_measurement_method 'phi and omega scans'
_diffrn_radiation_monochromator graphite
_diffrn_radiation_source 'fine-focus sealed tube'
_diffrn_radiation_type CuK\a
_diffrn_radiation_wavelength 1.54178
_diffrn_reflns_av_R_equivalents 0.0896
_diffrn_reflns_av_sigmaI/netI 0.0787
_diffrn_reflns_limit_h_max 9
_diffrn_reflns_limit_h_min -7
_diffrn_reflns_limit_k_max 16
_diffrn_reflns_limit_k_min -16
_diffrn_reflns_limit_l_max 30
_diffrn_reflns_limit_l_min -27
_diffrn_reflns_number 16604
_diffrn_reflns_theta_full 66.46
_diffrn_reflns_theta_max 66.46
_diffrn_reflns_theta_min 3.36
_exptl_absorpt_coefficient_mu 2.238
_exptl_absorpt_correction_T_max 0.799
_exptl_absorpt_correction_T_min 0.721
_exptl_absorpt_correction_type multi-scan
_exptl_absorpt_process_details 'SADABS (Bruker, 2006)'
_exptl_crystal_colour colorless
_exptl_crystal_density_diffrn 1.322
_exptl_crystal_density_method 'not measured'
_exptl_crystal_description prismatic
_exptl_crystal_F_000 1328
_exptl_crystal_size_max 0.20
_exptl_crystal_size_mid 0.14
_exptl_crystal_size_min 0.10
_refine_diff_density_max 0.336
_refine_diff_density_min -0.309
_refine_diff_density_rms 0.064
_refine_ls_abs_structure_details 'Flack H D (1983), Acta Cryst. A39, 876-881'
_refine_ls_abs_structure_Flack 0.14(5)
_refine_ls_extinction_method none
_refine_ls_goodness_of_fit_ref 1.088
_refine_ls_hydrogen_treatment mixed
_refine_ls_matrix_type full
_refine_ls_number_parameters 393
_refine_ls_number_reflns 5179
_refine_ls_number_restraints 0
_refine_ls_restrained_S_all 1.088
_refine_ls_R_factor_all 0.1339
_refine_ls_R_factor_gt 0.0961
_refine_ls_shift/su_max 0.000
_refine_ls_shift/su_mean 0.000
_refine_ls_structure_factor_coef Fsqd
_refine_ls_weighting_details 'calc w=1/[\s^2^(Fo^2^)+(0.0828P)^2^+5.5447P] where P=(Fo^2^+2Fc^2^)/3'
_refine_ls_weighting_scheme calc
_refine_ls_wR_factor_gt 0.2332
_refine_ls_wR_factor_ref 0.2546
_reflns_number_gt 3386
_reflns_number_total 5179
_reflns_threshold_expression >2sigma(I)
_cod_data_source_file c7ob00679a2.cif
_cod_data_source_block 19fin
_cod_depositor_comments
;
The following automatic conversions were performed:

'_symmetry_cell_setting' value 'Orthorhombic' changed to
'orthorhombic' according to
/home/data/users/saulius/crontab/automatic-downloads/rss-feeds/RSC/lib/dictionaries/cif_core.dic
dictionary named 'cif_core.dic' version 2.4.2 from 2011-04-26.

Automatic conversion script
Id: cif_fix_values 4973 2017-02-22 13:04:09Z antanas 
;
_cod_original_sg_symbol_Hall P22ab
_cod_original_sg_symbol_H-M P2(1)2(1)2(1)
_cod_database_code 7155603

loop_
_symmetry_equiv_pos_as_xyz
'x, y, z'
'-x+1/2, -y, z+1/2'
'-x, y+1/2, -z+1/2'
'x+1/2, -y+1/2, -z'

loop_
_atom_site_label
_atom_site_type_symbol
_atom_site_fract_x
_atom_site_fract_y
_atom_site_fract_z
_atom_site_U_iso_or_equiv
_atom_site_adp_type
_atom_site_occupancy
_atom_site_symmetry_multiplicity
_atom_site_calc_flag
_atom_site_refinement_flags
Cl1 Cl 0.3052(4) 0.4760(2) 0.98169(9) 0.0981(8) Uani 1 1 d .
Cl2 Cl 0.7153(5) 0.6874(2) 0.56976(11) 0.1276(13) Uani 1 1 d .
O1 O -0.0158(6) 0.3290(4) 0.8026(2) 0.0644(14) Uani 1 1 d .
O2 O 0.3493(6) 0.5465(3) 0.7867(2) 0.0640(14) Uani 1 1 d .
O3 O -0.0888(12) 0.1418(6) 0.7551(4) 0.143(4) Uani 1 1 d .
H3O H -0.1601 0.1076 0.7449 0.215 Uiso 1 1 calc R
N1 N 0.2718(7) 0.3937(4) 0.7917(2) 0.0600(16) Uani 1 1 d .
H1N H 0.2665 0.3413 0.7759 0.072 Uiso 1 1 calc R
N2 N 0.4005(8) 0.4465(4) 0.7215(2) 0.0608(17) Uani 1 1 d .
H2N H 0.3884 0.3895 0.7122 0.073 Uiso 1 1 calc R
N3 N -0.1247(10) 0.3191(6) 0.7091(3) 0.089(2) Uani 1 1 d .
H3N H -0.0378 0.2841 0.7169 0.107 Uiso 1 1 calc R
C1 C 0.2774(12) 0.4341(5) 0.8817(3) 0.067(2) Uani 1 1 d .
H1 H 0.3764 0.4623 0.8781 0.081 Uiso 1 1 calc R
C2 C 0.2087(10) 0.4306(5) 0.9292(3) 0.0618(19) Uani 1 1 d .
C3 C 0.0591(11) 0.3931(6) 0.9350(3) 0.067(2) Uani 1 1 d .
H3 H 0.0121 0.3922 0.9670 0.080 Uiso 1 1 calc R
C4 C -0.0230(10) 0.3565(5) 0.8934(3) 0.0571(19) Uani 1 1 d .
C5 C -0.1957(11) 0.3170(6) 0.8986(4) 0.073(2) Uani 1 1 d .
C6 C -0.2649(10) 0.3155(7) 0.8461(4) 0.082(3) Uani 1 1 d .
H6A H -0.3608 0.2780 0.8474 0.098 Uiso 1 1 calc R
H6B H -0.2978 0.3787 0.8381 0.098 Uiso 1 1 calc R
C7 C -0.1677(9) 0.2811(6) 0.8022(4) 0.074(2) Uani 1 1 d .
C8 C 0.0480(10) 0.3599(5) 0.8461(3) 0.0552(18) Uani 1 1 d .
C9 C 0.2059(11) 0.3981(5) 0.8401(3) 0.0602(19) Uani 1 1 d .
C10 C 0.3458(10) 0.4676(5) 0.7670(3) 0.0590(19) Uani 1 1 d .
C11 C 0.4773(10) 0.5062(5) 0.6855(3) 0.0579(19) Uani 1 1 d .
C12 C 0.5530(8) 0.5876(5) 0.7009(3) 0.0577(19) Uani 1 1 d .
H12 H 0.5523 0.6056 0.7349 0.069 Uiso 1 1 calc R
C13 C 0.6292(11) 0.6409(6) 0.6647(3) 0.069(2) Uani 1 1 d .
H13 H 0.6837 0.6941 0.6749 0.083 Uiso 1 1 calc R
C14 C 0.6271(11) 0.6181(5) 0.6148(3) 0.069(2) Uani 1 1 d .
C15 C 0.5480(12) 0.5383(6) 0.5991(3) 0.077(3) Uani 1 1 d .
H15 H 0.5436 0.5225 0.5648 0.093 Uiso 1 1 calc R
C16 C 0.4746(11) 0.4820(6) 0.6360(3) 0.065(2) Uani 1 1 d .
H16 H 0.4237 0.4273 0.6262 0.078 Uiso 1 1 calc R
C17 C -0.1306(15) 0.1782(7) 0.8038(5) 0.113(4) Uani 1 1 d .
H17A H -0.0433 0.1676 0.8272 0.136 Uiso 1 1 calc R
H17B H -0.2227 0.1448 0.8166 0.136 Uiso 1 1 calc R
C18 C -0.2401(11) 0.3086(9) 0.7514(4) 0.096(3) Uani 1 1 d .
H18A H -0.3180 0.2619 0.7419 0.115 Uiso 1 1 calc R
H18B H -0.2962 0.3672 0.7557 0.115 Uiso 1 1 calc R
C19 C -0.0678(16) 0.4184(8) 0.7005(4) 0.106(4) Uani 1 1 d .
H19A H -0.1538 0.4625 0.7057 0.128 Uiso 1 1 calc R
H19B H 0.0190 0.4337 0.7233 0.128 Uiso 1 1 calc R
C20 C -0.013(3) 0.4195(13) 0.6461(5) 0.173(8) Uani 1 1 d .
H20A H -0.0417 0.4785 0.6305 0.208 Uiso 1 1 calc R
H20B H 0.1018 0.4134 0.6449 0.208 Uiso 1 1 calc R
C21 C -0.084(2) 0.3455(11) 0.6186(5) 0.131(5) Uani 1 1 d .
H21A H -0.0031 0.3067 0.6031 0.158 Uiso 1 1 calc R
H21B H -0.1530 0.3697 0.5921 0.158 Uiso 1 1 calc R
C22 C -0.1829(17) 0.2880(11) 0.6581(5) 0.128(5) Uani 1 1 d .
H22A H -0.2958 0.3007 0.6544 0.154 Uiso 1 1 calc R
H22B H -0.1652 0.2218 0.6535 0.154 Uiso 1 1 calc R
C23 C -0.1873(14) 0.2220(7) 0.9261(4) 0.105(4) Uani 1 1 d .
H23A H -0.2923 0.1959 0.9285 0.157 Uiso 1 1 calc R
H23B H -0.1445 0.2305 0.9596 0.157 Uiso 1 1 calc R
H23C H -0.1200 0.1804 0.9072 0.157 Uiso 1 1 calc R
C24 C -0.2962(11) 0.3812(7) 0.9315(4) 0.086(3) Uani 1 1 d .
H24A H -0.2833 0.4443 0.9202 0.129 Uiso 1 1 calc R
H24B H -0.2627 0.3761 0.9664 0.129 Uiso 1 1 calc R
H24C H -0.4061 0.3636 0.9288 0.129 Uiso 1 1 calc R
O4 O 0.5777(7) 0.7678(4) 0.8190(3) 0.0802(18) Uani 1 1 d .
O5 O 0.8116(8) 0.7497(4) 0.7799(2) 0.0804(17) Uani 1 1 d .
O6 O 0.8241(10) 0.5689(4) 0.8048(3) 0.095(2) Uani 1 1 d .
H6 H 0.7912 0.5151 0.8032 0.143 Uiso 1 1 calc R
C25 C 0.6949(10) 0.7227(5) 0.8078(3) 0.0604(19) Uani 1 1 d .
C26 C 0.7133(13) 0.6248(5) 0.8327(3) 0.078(3) Uani 1 1 d .
H26 H 0.6095 0.5939 0.8307 0.093 Uiso 1 1 calc R
C27 C 0.7535(12) 0.6342(5) 0.8877(4) 0.076(3) Uani 1 1 d .
C28 C 0.9122(12) 0.6156(7) 0.9062(4) 0.082(3) Uani 1 1 d .
H28 H 0.9923 0.5959 0.8843 0.098 Uiso 1 1 calc R
C29 C 0.9406(15) 0.6275(7) 0.9559(5) 0.099(3) Uani 1 1 d .
H29 H 1.0426 0.6137 0.9674 0.119 Uiso 1 1 calc R
C30 C 0.839(2) 0.6565(9) 0.9894(5) 0.126(5) Uani 1 1 d .
H30 H 0.8695 0.6653 1.0231 0.151 Uiso 1 1 calc R
C31 C 0.678(3) 0.6746(12) 0.9738(5) 0.171(8) Uani 1 1 d .
H31 H 0.5993 0.6915 0.9968 0.205 Uiso 1 1 calc R
C32 C 0.6492(14) 0.6654(9) 0.9224(4) 0.110(4) Uani 1 1 d .
H32 H 0.5486 0.6823 0.9108 0.132 Uiso 1 1 calc R

loop_
_atom_site_aniso_label
_atom_site_aniso_U_11
_atom_site_aniso_U_22
_atom_site_aniso_U_33
_atom_site_aniso_U_23
_atom_site_aniso_U_13
_atom_site_aniso_U_12
Cl1 0.1084(19) 0.108(2) 0.0778(14) -0.0163(14) -0.0058(14) -0.0022(16)
Cl2 0.203(4) 0.0880(18) 0.0913(17) 0.0082(15) 0.031(2) -0.051(2)
O1 0.056(3) 0.057(3) 0.081(4) -0.004(3) 0.000(3) -0.002(3)
O2 0.072(3) 0.038(3) 0.082(3) -0.004(3) 0.007(3) -0.007(2)
O3 0.136(7) 0.088(5) 0.207(9) -0.073(6) 0.073(7) -0.053(5)
N1 0.066(4) 0.040(3) 0.073(4) -0.008(3) 0.009(3) -0.010(3)
N2 0.076(4) 0.035(3) 0.072(4) -0.007(3) 0.008(3) -0.013(3)
N3 0.091(6) 0.094(6) 0.082(5) -0.016(5) -0.001(4) 0.026(5)
C1 0.093(6) 0.045(4) 0.063(5) 0.000(4) -0.004(4) 0.002(4)
C2 0.050(4) 0.054(4) 0.081(5) -0.011(4) -0.009(4) 0.001(4)
C3 0.083(6) 0.051(5) 0.066(5) 0.005(4) -0.002(4) 0.017(4)
C4 0.069(5) 0.041(4) 0.062(4) -0.002(3) 0.002(4) 0.010(4)
C5 0.061(5) 0.063(5) 0.095(6) 0.020(5) 0.012(5) 0.006(4)
C6 0.053(5) 0.075(6) 0.117(7) 0.005(6) 0.021(5) -0.013(4)
C7 0.046(5) 0.067(5) 0.109(7) -0.013(5) -0.003(5) -0.010(4)
C8 0.067(5) 0.036(4) 0.063(5) -0.001(3) -0.005(4) 0.007(4)
C9 0.091(6) 0.033(4) 0.057(4) -0.001(3) 0.003(4) -0.003(4)
C10 0.073(5) 0.038(4) 0.066(5) 0.001(4) 0.001(4) -0.001(4)
C11 0.078(5) 0.032(4) 0.064(4) 0.010(3) 0.004(4) 0.002(3)
C12 0.050(4) 0.049(4) 0.074(5) -0.004(4) -0.001(4) -0.008(3)
C13 0.081(6) 0.052(5) 0.075(5) 0.012(4) 0.001(4) -0.010(4)
C14 0.091(6) 0.043(4) 0.071(5) 0.000(4) 0.009(4) -0.015(4)
C15 0.099(7) 0.074(6) 0.059(5) 0.004(4) 0.001(5) -0.021(5)
C16 0.085(6) 0.048(4) 0.063(5) 0.005(4) -0.005(4) -0.014(4)
C17 0.119(9) 0.068(7) 0.152(11) -0.016(7) 0.010(8) -0.040(6)
C18 0.059(6) 0.129(9) 0.100(7) -0.020(7) -0.001(5) -0.007(6)
C19 0.136(10) 0.079(7) 0.105(8) -0.008(6) -0.021(7) 0.031(7)
C20 0.26(2) 0.172(16) 0.092(9) 0.026(10) 0.013(11) 0.088(16)
C21 0.150(13) 0.133(12) 0.111(10) -0.033(9) 0.000(9) 0.052(10)
C22 0.109(9) 0.164(13) 0.111(9) -0.045(9) -0.007(8) 0.023(9)
C23 0.109(8) 0.059(5) 0.147(9) 0.031(6) -0.018(8) -0.020(6)
C24 0.054(5) 0.090(6) 0.113(7) 0.010(6) 0.005(5) 0.007(5)
O4 0.053(3) 0.056(3) 0.131(5) 0.025(3) 0.012(3) 0.004(3)
O5 0.082(4) 0.060(4) 0.100(4) 0.017(3) 0.012(4) 0.012(3)
O6 0.143(6) 0.044(3) 0.100(5) -0.004(3) 0.011(4) 0.017(4)
C25 0.058(5) 0.044(4) 0.079(5) 0.001(4) -0.001(4) 0.003(4)
C26 0.109(7) 0.036(4) 0.088(6) 0.015(4) 0.004(5) 0.015(5)
C27 0.105(8) 0.039(4) 0.086(6) 0.009(4) -0.002(5) 0.004(5)
C28 0.077(6) 0.067(6) 0.102(7) 0.003(6) 0.001(5) 0.021(5)
C29 0.111(9) 0.068(6) 0.118(9) 0.002(7) 0.000(8) 0.012(6)
C30 0.185(16) 0.097(9) 0.095(8) 0.002(7) 0.001(10) 0.021(10)
C31 0.25(2) 0.183(16) 0.081(8) 0.005(9) 0.037(10) 0.129(16)
C32 0.095(8) 0.144(11) 0.091(7) 0.021(7) 0.016(6) 0.047(8)

loop_
_atom_type_symbol
_atom_type_description
_atom_type_scat_dispersion_real
_atom_type_scat_dispersion_imag
_atom_type_scat_source
C C 0.0181 0.0091 'International Tables Vol C Tables 4.2.6.8 and 6.1.1.4'
H H 0.0000 0.0000 'International Tables Vol C Tables 4.2.6.8 and 6.1.1.4'
N N 0.0311 0.0180 'International Tables Vol C Tables 4.2.6.8 and 6.1.1.4'
O O 0.0492 0.0322 'International Tables Vol C Tables 4.2.6.8 and 6.1.1.4'
Cl Cl 0.3639 0.7018 'International Tables Vol C Tables 4.2.6.8 and 6.1.1.4'

loop_
_geom_angle_atom_site_label_1
_geom_angle_atom_site_label_2
_geom_angle_atom_site_label_3
_geom_angle
C8 O1 C7 121.0(7)
C17 O3 H3O 109.5
C9 N1 C10 124.8(6)
C9 N1 H1N 117.6
C10 N1 H1N 117.6
C10 N2 C11 128.4(6)
C10 N2 H2N 115.8
C11 N2 H2N 115.8
C18 N3 C22 115.3(9)
C18 N3 C19 114.4(8)
C22 N3 C19 104.4(9)
C18 N3 H3N 107.4
C22 N3 H3N 107.4
C19 N3 H3N 107.4
C9 C1 C2 122.3(9)
C9 C1 H1 118.9
C2 C1 H1 118.9
C3 C2 C1 119.9(8)
C3 C2 Cl1 119.2(7)
C1 C2 Cl1 120.9(7)
C2 C3 C4 120.8(8)
C2 C3 H3 119.6
C4 C3 H3 119.6
C8 C4 C3 118.6(8)
C8 C4 C5 119.5(7)
C3 C4 C5 121.7(7)
C6 C5 C24 108.5(8)
C6 C5 C23 115.8(9)
C24 C5 C23 107.1(8)
C6 C5 C4 106.5(7)
C24 C5 C4 110.2(8)
C23 C5 C4 108.6(7)
C7 C6 C5 120.1(8)
C7 C6 H6A 107.3
C5 C6 H6A 107.3
C7 C6 H6B 107.3
C5 C6 H6B 107.3
H6A C6 H6B 106.9
O1 C7 C6 108.6(7)
O1 C7 C17 106.3(7)
C6 C7 C17 114.6(9)
O1 C7 C18 103.6(7)
C6 C7 C18 111.8(8)
C17 C7 C18 111.1(9)
O1 C8 C4 125.8(7)
O1 C8 C9 113.6(7)
C4 C8 C9 120.6(7)
C1 C9 N1 125.5(8)
C1 C9 C8 117.7(7)
N1 C9 C8 116.7(7)
O2 C10 N2 125.3(7)
O2 C10 N1 120.7(7)
N2 C10 N1 113.9(6)
C16 C11 C12 120.5(7)
C16 C11 N2 118.4(7)
C12 C11 N2 121.1(7)
C13 C12 C11 118.5(7)
C13 C12 H12 120.8
C11 C12 H12 120.8
C14 C13 C12 122.0(8)
C14 C13 H13 119.0
C12 C13 H13 119.0
C13 C14 C15 119.7(8)
C13 C14 Cl2 121.6(6)
C15 C14 Cl2 118.7(7)
C14 C15 C16 118.6(8)
C14 C15 H15 120.7
C16 C15 H15 120.7
C11 C16 C15 120.7(8)
C11 C16 H16 119.7
C15 C16 H16 119.7
O3 C17 C7 112.6(10)
O3 C17 H17A 109.1
C7 C17 H17A 109.1
O3 C17 H17B 109.1
C7 C17 H17B 109.1
H17A C17 H17B 107.8
N3 C18 C7 115.1(8)
N3 C18 H18A 108.5
C7 C18 H18A 108.5
N3 C18 H18B 108.5
C7 C18 H18B 108.5
H18A C18 H18B 107.5
C20 C19 N3 104.3(11)
C20 C19 H19A 110.9
N3 C19 H19A 110.9
C20 C19 H19B 110.9
N3 C19 H19B 110.9
H19A C19 H19B 108.9
C21 C20 C19 110.4(17)
C21 C20 H20A 109.6
C19 C20 H20A 109.6
C21 C20 H20B 109.6
C19 C20 H20B 109.6
H20A C20 H20B 108.1
C20 C21 C22 106.3(12)
C20 C21 H21A 110.5
C22 C21 H21A 110.5
C20 C21 H21B 110.5
C22 C21 H21B 110.5
H21A C21 H21B 108.7
N3 C22 C21 105.3(11)
N3 C22 H22A 110.7
C21 C22 H22A 110.7
N3 C22 H22B 110.7
C21 C22 H22B 110.7
H22A C22 H22B 108.8
C5 C23 H23A 109.5
C5 C23 H23B 109.5
H23A C23 H23B 109.5
C5 C23 H23C 109.5
H23A C23 H23C 109.5
H23B C23 H23C 109.5
C5 C24 H24A 109.5
C5 C24 H24B 109.5
H24A C24 H24B 109.5
C5 C24 H24C 109.5
H24A C24 H24C 109.5
H24B C24 H24C 109.5
C26 O6 H6 109.5
O4 C25 O5 126.7(7)
O4 C25 C26 117.3(8)
O5 C25 C26 115.9(7)
O6 C26 C27 113.7(8)
O6 C26 C25 110.7(7)
C27 C26 C25 110.4(7)
O6 C26 H26 107.2
C27 C26 H26 107.2
C25 C26 H26 107.2
C32 C27 C28 115.8(9)
C32 C27 C26 122.8(10)
C28 C27 C26 121.3(9)
C29 C28 C27 118.0(10)
C29 C28 H28 121.0
C27 C28 H28 121.0
C30 C29 C28 126.0(13)
C30 C29 H29 117.0
C28 C29 H29 117.0
C29 C30 C31 118.9(13)
C29 C30 H30 120.5
C31 C30 H30 120.5
C32 C31 C30 115.5(13)
C32 C31 H31 122.2
C30 C31 H31 122.2
C27 C32 C31 125.5(12)
C27 C32 H32 117.2
C31 C32 H32 117.2

loop_
_geom_bond_atom_site_label_1
_geom_bond_atom_site_label_2
_geom_bond_distance
Cl1 C2 1.728(8)
Cl2 C14 1.715(8)
O1 C8 1.338(9)
O1 C7 1.450(10)
O2 C10 1.246(9)
O3 C17 1.425(14)
O3 H3O 0.8200
N1 C9 1.387(9)
N1 C10 1.390(9)
N1 H1N 0.8600
N2 C10 1.317(9)
N2 C11 1.431(9)
N2 H2N 0.8600
N3 C18 1.483(12)
N3 C22 1.495(13)
N3 C19 1.520(14)
N3 H3N 0.9100
C1 C9 1.351(11)
C1 C2 1.376(11)
C1 H1 0.9300
C2 C3 1.376(12)
C3 C4 1.395(11)
C3 H3 0.9300
C4 C8 1.380(10)
C4 C5 1.564(13)
C5 C6 1.499(13)
C5 C24 1.519(12)
C5 C23 1.544(12)
C6 C7 1.496(12)
C6 H6A 0.9700
C6 H6B 0.9700
C7 C17 1.510(13)
C7 C18 1.519(13)
C8 C9 1.443(12)
C11 C16 1.345(10)
C11 C12 1.390(10)
C12 C13 1.378(11)
C12 H12 0.9300
C13 C14 1.351(11)
C13 H13 0.9300
C14 C15 1.387(12)
C15 C16 1.406(11)
C15 H15 0.9300
C16 H16 0.9300
C17 H17A 0.9700
C17 H17B 0.9700
C18 H18A 0.9700
C18 H18B 0.9700
C19 C20 1.501(17)
C19 H19A 0.9700
C19 H19B 0.9700
C20 C21 1.42(2)
C20 H20A 0.9700
C20 H20B 0.9700
C21 C22 1.564(19)
C21 H21A 0.9700
C21 H21B 0.9700
C22 H22A 0.9700
C22 H22B 0.9700
C23 H23A 0.9600
C23 H23B 0.9600
C23 H23C 0.9600
C24 H24A 0.9600
C24 H24B 0.9600
C24 H24C 0.9600
O4 C25 1.214(10)
O5 C25 1.283(10)
O6 C26 1.432(11)
O6 H6 0.8200
C25 C26 1.558(10)
C26 C27 1.489(12)
C26 H26 0.9800
C27 C32 1.342(13)
C27 C28 1.444(14)
C28 C29 1.338(14)
C28 H28 0.9300
C29 C30 1.296(17)
C29 H29 0.9300
C30 C31 1.43(2)
C30 H30 0.9300
C31 C32 1.379(17)
C31 H31 0.9300
C32 H32 0.9300
